data_4116384
loop_
_publ_author_name
'Thomas Drews'
'Wolfram Koch'
'Konrad Seppelt'

_publ_contact_author
;
     Prof. Dr. Konrad Seppelt
     Institut f\"ur Anorganische und Analytische Chemie
     Freie Universit\"at Berlin
     Fabeckstr. 34-36
     14195 Berlin
     Bundesrepublik Deutschland
;
_publ_contact_author_email seppelt@chemie.fu-berlin.de
_publ_contact_author_fax '049 30 8382424'
_publ_contact_author_phone '049 30 8384289'
_publ_section_title
;
 The Cl2O2+ Cation: Preparation and Structural Investigation of
 Cl2O2+SbF6- and Cl2O2+Sb2F11-
;
_journal_name_full 'Journal of the American Chemical Society'
_journal_page_first 4379
_journal_page_last 4384
_journal_paper_doi 10.1021/ja984474y
_journal_volume 121
_journal_year 1999
_chemical_formula_sum 'Cl3 F11 Sb2'
_chemical_formula_weight 558.85
_chemical_name_systematic
; 
 Trichloroniumenneafluorodiantimonate 
;
_space_group_IT_number 14
_symmetry_cell_setting monoclinic
_symmetry_space_group_name_Hall '-P 2yn'
_symmetry_space_group_name_H-M 'P 1 21/n 1'
_atom_sites_solution_hydrogens geom
_atom_sites_solution_primary direct
_atom_sites_solution_secondary difmap
_audit_creation_method SHELXL-97
_cell_angle_alpha 90.00
_cell_angle_beta 104.200(10)
_cell_angle_gamma 90.00
_cell_formula_units_Z 4
_cell_length_a 7.6530(10)
_cell_length_b 12.623(2)
_cell_length_c 12.2070(10)
_cell_measurement_reflns_used 25
_cell_measurement_temperature 130
_cell_measurement_theta_max 21
_cell_measurement_theta_min 20
_cell_volume 1143.2(3)
_computing_cell_refinement 'Enraf-Nonius CAD4'
_computing_data_collection 'Enraf-Nonius CAD4'
_computing_data_reduction 'Molen Delft Instruments'
_computing_molecular_graphics Schakal
_computing_publication_material SHELXL-97
_computing_structure_refinement 'SHELXL-97 (Sheldrick, 1997)'
_computing_structure_solution 'SHELXS-97 (Sheldrick, 1990)'
_diffrn_ambient_temperature 293(2)
_diffrn_measured_fraction_theta_full 1.000
_diffrn_measured_fraction_theta_max 1.000
_diffrn_measurement_device_type 'Enraf-Nonius CAD4'
_diffrn_measurement_method Omega-scan
_diffrn_radiation_monochromator graphite
_diffrn_radiation_source 'fine-focus sealed tube'
_diffrn_radiation_type MoK\a
_diffrn_radiation_wavelength 0.71069
_diffrn_reflns_av_R_equivalents 0.0270
_diffrn_reflns_av_sigmaI/netI 0.0201
_diffrn_reflns_limit_h_max 0
_diffrn_reflns_limit_h_min -10
_diffrn_reflns_limit_k_max 0
_diffrn_reflns_limit_k_min -17
_diffrn_reflns_limit_l_max 17
_diffrn_reflns_limit_l_min -16
_diffrn_reflns_number 3550
_diffrn_reflns_theta_full 29.95
_diffrn_reflns_theta_max 29.95
_diffrn_reflns_theta_min 2.86
_diffrn_standards_interval_time '14400 sec'
_diffrn_standards_number 3
_exptl_absorpt_coefficient_mu 5.542
_exptl_absorpt_correction_T_max 0.91
_exptl_absorpt_correction_T_min 0.73
_exptl_absorpt_correction_type psi-scan
_exptl_crystal_colour yellow
_exptl_crystal_density_diffrn 3.247
_exptl_crystal_F_000 1008
_exptl_crystal_size_max 0.3
_exptl_crystal_size_mid 0.3
_exptl_crystal_size_min 0.3
_refine_diff_density_max 1.585
_refine_diff_density_min -1.215
_refine_diff_density_rms 0.181
_refine_ls_extinction_coef 0.00243(18)
_refine_ls_extinction_expression Fc^*^=kFc[1+0.001xFc^2^\l^3^/sin(2\q)]^-1/4^
_refine_ls_extinction_method SHELXL
_refine_ls_goodness_of_fit_ref 1.088
_refine_ls_hydrogen_treatment mixed
_refine_ls_matrix_type full
_refine_ls_number_parameters 146
_refine_ls_number_reflns 3320
_refine_ls_number_restraints 0
_refine_ls_restrained_S_all 1.088
_refine_ls_R_factor_all 0.0370
_refine_ls_R_factor_gt 0.0291
_refine_ls_shift/su_max 0.000
_refine_ls_shift/su_mean 0.000
_refine_ls_structure_factor_coef Fsqd
_refine_ls_weighting_details 'calc w=1/[\s^2^(Fo^2^)+(0.0308P)^2^+7.3897P] where P=(Fo^2^+2Fc^2^)/3'
_refine_ls_weighting_scheme calc
_refine_ls_wR_factor_gt 0.0752
_refine_ls_wR_factor_ref 0.0801
_reflns_number_gt 2863
_reflns_number_total 3320
_reflns_threshold_expression >2sigma(I)
_cod_data_source_file ja984474y_4.cif
_cod_data_source_block cl3sb2f11
_cod_database_code 4116384

loop_
_symmetry_equiv_pos_as_xyz
'x, y, z'
'-x+1/2, y+1/2, -z+1/2'
'-x, -y, -z'
'x-1/2, -y-1/2, z-1/2'

loop_
_atom_site_label
_atom_site_type_symbol
_atom_site_fract_x
_atom_site_fract_y
_atom_site_fract_z
_atom_site_U_iso_or_equiv
_atom_site_adp_type
_atom_site_occupancy
_atom_site_symmetry_multiplicity
_atom_site_calc_flag
Sb1 Sb 0.13675(3) 0.06164(2) 0.35070(2) 0.01741(9) Uani 1 1 d
Sb2 Sb -0.33347(3) -0.06379(2) 0.21142(2) 0.01730(9) Uani 1 1 d
Cl1 Cl 0.11267(11) 0.26757(7) 0.01706(8) 0.01410(17) Uani 1 1 d
Cl2 Cl 0.33440(14) 0.19557(9) 0.10566(9) 0.0250(2) Uani 1 1 d
Cl3 Cl -0.07803(16) 0.15623(10) -0.01478(11) 0.0294(2) Uani 1 1 d
F1 F 0.2155(4) -0.0490(2) 0.4502(3) 0.0305(6) Uani 1 1 d
F2 F 0.3642(4) 0.1232(3) 0.3800(3) 0.0318(7) Uani 1 1 d
F3 F 0.0675(4) 0.1366(2) 0.4637(2) 0.0288(6) Uani 1 1 d
F4 F 0.1786(4) -0.0212(3) 0.2344(3) 0.0329(7) Uani 1 1 d
F5 F 0.0323(4) 0.1648(3) 0.2468(3) 0.0329(7) Uani 1 1 d
F6 F 0.4082(4) 0.0993(3) 0.6604(2) 0.0304(6) Uani 1 1 d
F7 F -0.2283(4) -0.0198(3) 0.0965(2) 0.0323(7) Uani 1 1 d
F8 F 0.5838(4) 0.0740(2) 0.2202(3) 0.0313(6) Uani 1 1 d
F9 F 0.2116(5) 0.1912(3) -0.2154(3) 0.0375(7) Uani 1 1 d
F10 F -0.4580(4) 0.1100(3) -0.1111(3) 0.0358(7) Uani 1 1 d
F11 F -0.1057(3) -0.0091(2) 0.3200(2) 0.0263(6) Uani 1 1 d

loop_
_atom_site_aniso_label
_atom_site_aniso_U_11
_atom_site_aniso_U_22
_atom_site_aniso_U_33
_atom_site_aniso_U_23
_atom_site_aniso_U_13
_atom_site_aniso_U_12
Sb1 0.01325(13) 0.01845(14) 0.01864(14) -0.00333(10) 0.00031(9) -0.00022(9)
Sb2 0.01193(13) 0.01944(15) 0.01934(14) -0.00100(10) 0.00154(9) -0.00116(9)
Cl1 0.0087(3) 0.0149(4) 0.0163(4) -0.0001(3) -0.0014(3) 0.0015(3)
Cl2 0.0181(5) 0.0285(5) 0.0258(5) 0.0026(4) 0.0005(4) 0.0050(4)
Cl3 0.0224(5) 0.0230(5) 0.0392(6) -0.0030(5) 0.0007(4) -0.0074(4)
F1 0.0243(14) 0.0242(14) 0.0378(16) 0.0063(12) -0.0025(12) 0.0055(11)
F2 0.0197(13) 0.0402(18) 0.0334(15) -0.0104(13) 0.0025(11) -0.0116(12)
F3 0.0345(15) 0.0274(15) 0.0243(13) -0.0070(11) 0.0068(11) 0.0027(12)
F4 0.0257(14) 0.0394(17) 0.0343(16) -0.0207(14) 0.0084(12) -0.0050(13)
F5 0.0358(16) 0.0327(16) 0.0296(15) 0.0104(12) 0.0070(12) 0.0079(13)
F6 0.0276(14) 0.0384(17) 0.0259(14) 0.0002(12) 0.0082(11) -0.0098(13)
F7 0.0310(15) 0.0439(18) 0.0242(14) -0.0010(13) 0.0106(11) -0.0108(14)
F8 0.0246(14) 0.0244(14) 0.0428(18) -0.0009(12) 0.0042(12) 0.0062(11)
F9 0.0365(17) 0.0228(15) 0.053(2) -0.0033(14) 0.0112(15) 0.0071(13)
F10 0.0216(14) 0.051(2) 0.0305(15) -0.0079(14) -0.0014(11) -0.0140(14)
F11 0.0141(11) 0.0374(16) 0.0247(13) -0.0007(12) -0.0006(9) -0.0068(11)

loop_
_atom_type_symbol
_atom_type_description
_atom_type_scat_dispersion_real
_atom_type_scat_dispersion_imag
_atom_type_scat_source
Sb Sb -0.5866 1.5461 'International Tables Vol C Tables 4.2.6.8 and 6.1.1.4'
Cl Cl 0.1484 0.1585 'International Tables Vol C Tables 4.2.6.8 and 6.1.1.4'
F F 0.0171 0.0103 'International Tables Vol C Tables 4.2.6.8 and 6.1.1.4'

loop_
_geom_angle_atom_site_label_1
_geom_angle_atom_site_label_2
_geom_angle_atom_site_label_3
_geom_angle
_geom_angle_site_symmetry_1
_geom_angle_site_symmetry_3
F3 Sb1 F1 90.19(14) . .
F3 Sb1 F4 172.97(13) . .
F1 Sb1 F4 89.27(15) . .
F3 Sb1 F5 89.82(14) . .
F1 Sb1 F5 173.42(14) . .
F4 Sb1 F5 89.92(16) . .
F3 Sb1 F2 93.93(14) . .
F1 Sb1 F2 92.89(14) . .
F4 Sb1 F2 93.10(13) . .
F5 Sb1 F2 93.67(15) . .
F3 Sb1 F11 86.92(13) . .
F1 Sb1 F11 85.65(13) . .
F4 Sb1 F11 86.05(13) . .
F5 Sb1 F11 87.78(14) . .
F2 Sb1 F11 178.32(14) . .
F6 Sb2 F10 95.05(14) 3_556 3_455
F6 Sb2 F9 91.45(16) 3_556 3
F10 Sb2 F9 95.16(16) 3_455 3
F6 Sb2 F8 89.88(15) 3_556 1_455
F10 Sb2 F8 94.73(15) 3_455 1_455
F9 Sb2 F8 169.87(14) 3 1_455
F6 Sb2 F7 171.66(13) 3_556 .
F10 Sb2 F7 93.27(14) 3_455 .
F9 Sb2 F7 88.33(16) 3 .
F8 Sb2 F7 88.90(15) 1_455 .
F6 Sb2 F11 85.66(12) 3_556 .
F10 Sb2 F11 178.52(15) 3_455 .
F9 Sb2 F11 86.11(14) 3 .
F8 Sb2 F11 83.97(13) 1_455 .
F7 Sb2 F11 86.00(12) . .
Cl3 Cl1 Cl2 105.62(7) . .
Sb1 F11 Sb2 151.24(16) . .

loop_
_geom_bond_atom_site_label_1
_geom_bond_atom_site_label_2
_geom_bond_distance
_geom_bond_site_symmetry_2
Sb1 F3 1.854(3) .
Sb1 F1 1.851(3) .
Sb1 F4 1.853(3) .
Sb1 F5 1.856(3) .
Sb1 F2 1.859(3) .
Sb1 F11 2.010(3) .
Sb2 F6 1.848(3) 3_556
Sb2 F10 1.851(3) 3_455
Sb2 F9 1.854(3) 3
Sb2 F8 1.863(3) 1_455
Sb2 F7 1.865(3) .
Sb2 F11 2.034(3) .
Cl1 Cl3 1.9944(14) .
Cl1 Cl2 1.9936(14) .
F6 Sb2 1.848(3) 3_556
F8 Sb2 1.863(3) 1_655
F9 Sb2 1.854(3) 3
F10 Sb2 1.851(3) 3_455
